data_1504748
loop_
_publ_author_name
'Maeda, Hiromitsu'
'Mihashi, Yuta'
'Haketa, Yohei'

_publ_section_title
;
 Heteroaryl-substituted C3-bridged oligopyrroles: potential building
 subunits of anion-responsive pi-conjugated oligomers.
;
_journal_issue 15
_journal_name_full 'Organic letters'
_journal_page_first 3179
_journal_page_last 3182
_journal_paper_doi 10.1021/ol801014z
_journal_volume 10
_journal_year 2008
_chemical_formula_moiety 'C27 H29 B F2 N2 O2 S2'
_chemical_formula_sum 'C27 H29 B F2 N2 O2 S2'
_chemical_formula_weight 526.45
_chemical_name_systematic
; 
 ? 
;
_space_group_IT_number 15
_symmetry_cell_setting monoclinic
_symmetry_Int_Tables_number 15
_symmetry_space_group_name_Hall '-C 2yc'
_symmetry_space_group_name_H-M 'C 1 2/c 1'
_atom_sites_solution_hydrogens geom
_atom_sites_solution_primary direct
_atom_sites_solution_secondary difmap
_audit_creation_method SHELXL-97
_cell_angle_alpha 90.00
_cell_angle_beta 104.860(12)
_cell_angle_gamma 90.00
_cell_formula_units_Z 8
_cell_length_a 18.575(5)
_cell_length_b 9.0099(18)
_cell_length_c 30.916(9)
_cell_measurement_reflns_used 15752
_cell_measurement_temperature 123(2)
_cell_measurement_theta_max 27.6
_cell_measurement_theta_min 3.0
_cell_volume 5001(2)
_computing_structure_refinement 'SHELXL-97 (Sheldrick, 1997)'
_computing_structure_solution 'SHELXS-97 (Sheldrick, 1990)'
_diffrn_ambient_temperature 123(2)
_diffrn_detector_area_resol_mean 10.00
_diffrn_measured_fraction_theta_full 0.967
_diffrn_measured_fraction_theta_max 0.967
_diffrn_measurement_device_type 'Rigaku RAXIS-RAPID'
_diffrn_measurement_method \w
_diffrn_radiation_monochromator graphite
_diffrn_radiation_source 'fine-focus sealed tube'
_diffrn_radiation_type MoK\a
_diffrn_radiation_wavelength 0.71075
_diffrn_reflns_av_R_equivalents 0.0359
_diffrn_reflns_av_sigmaI/netI 0.0328
_diffrn_reflns_limit_h_max 23
_diffrn_reflns_limit_h_min -23
_diffrn_reflns_limit_k_max 11
_diffrn_reflns_limit_k_min -10
_diffrn_reflns_limit_l_max 40
_diffrn_reflns_limit_l_min -40
_diffrn_reflns_number 20959
_diffrn_reflns_theta_full 27.48
_diffrn_reflns_theta_max 27.48
_diffrn_reflns_theta_min 3.01
_exptl_absorpt_coefficient_mu 0.257
_exptl_absorpt_correction_T_max 0.9504
_exptl_absorpt_correction_T_min 0.8823
_exptl_absorpt_correction_type none
_exptl_crystal_colour red
_exptl_crystal_density_diffrn 1.398
_exptl_crystal_density_method 'not measured'
_exptl_crystal_description prism
_exptl_crystal_F_000 2208
_exptl_crystal_size_max 0.50
_exptl_crystal_size_mid 0.35
_exptl_crystal_size_min 0.20
_refine_diff_density_max 0.376
_refine_diff_density_min -0.366
_refine_diff_density_rms 0.055
_refine_ls_extinction_method none
_refine_ls_goodness_of_fit_ref 1.077
_refine_ls_hydrogen_treatment constr
_refine_ls_matrix_type full
_refine_ls_number_parameters 348
_refine_ls_number_reflns 5564
_refine_ls_number_restraints 24
_refine_ls_restrained_S_all 1.099
_refine_ls_R_factor_all 0.0544
_refine_ls_R_factor_gt 0.0417
_refine_ls_shift/su_max 0.001
_refine_ls_shift/su_mean 0.000
_refine_ls_structure_factor_coef Fsqd
_refine_ls_weighting_details 'calc w=1/[\s^2^(Fo^2^)+(0.0344P)^2^+8.1482P] where P=(Fo^2^+2Fc^2^)/3'
_refine_ls_weighting_scheme calc
_refine_ls_wR_factor_gt 0.0921
_refine_ls_wR_factor_ref 0.1026
_reflns_number_gt 4533
_reflns_number_total 5564
_reflns_threshold_expression >2sigma(I)
_cod_data_source_file ol801014z-file005.cif
_cod_data_source_block 70512mae
_cod_original_sg_symbol_H-M 'C 2/c'
_cod_database_code 1504748

loop_
_symmetry_equiv_pos_as_xyz
'x, y, z'
'-x, y, -z+1/2'
'x+1/2, y+1/2, z'
'-x+1/2, y+1/2, -z+1/2'
'-x, -y, -z'
'x, -y, z-1/2'
'-x+1/2, -y+1/2, -z'
'x+1/2, -y+1/2, z-1/2'

loop_
_atom_site_label
_atom_site_type_symbol
_atom_site_fract_x
_atom_site_fract_y
_atom_site_fract_z
_atom_site_U_iso_or_equiv
_atom_site_adp_type
_atom_site_occupancy
_atom_site_symmetry_multiplicity
_atom_site_calc_flag
_atom_site_refinement_flags
_atom_site_disorder_assembly
_atom_site_disorder_group
C1 C -0.07323(10) 0.5631(2) -0.18924(6) 0.0191(4) Uani 1 1 d . A .
C2 C -0.10597(10) 0.4465(2) -0.17152(6) 0.0192(4) Uani 1 1 d . . .
C3 C -0.05837(10) 0.4113(2) -0.12929(6) 0.0180(4) Uani 1 1 d . . .
C4 C 0.00189(10) 0.5096(2) -0.12193(5) 0.0177(4) Uani 1 1 d . . .
C5 C 0.06897(10) 0.52799(19) -0.08733(6) 0.0172(4) Uani 1 1 d . . .
C6 C 0.09212(10) 0.44139(19) -0.04931(5) 0.0174(4) Uani 1 1 d . . .
H1 H 0.0596 0.3691 -0.0423 0.021 Uiso 1 1 calc R . .
C7 C 0.16338(10) 0.46069(19) -0.02130(6) 0.0163(3) Uani 1 1 d . . .
C8 C 0.19611(9) 0.37443(19) 0.01739(5) 0.0163(3) Uani 1 1 d . . .
C9 C 0.17471(10) 0.24818(19) 0.03736(6) 0.0175(4) Uani 1 1 d . . .
C10 C 0.22930(10) 0.22369(19) 0.07747(6) 0.0186(4) Uani 1 1 d . . .
C11 C 0.28380(10) 0.33389(19) 0.08094(5) 0.0171(4) Uani 1 1 d . . .
C12 C 0.35508(10) 0.3591(2) 0.11313(5) 0.0185(4) Uani 1 1 d . . .
C13 C 0.41025(10) 0.4557(2) 0.10955(6) 0.0200(4) Uani 1 1 d . . .
H2 H 0.4061 0.5212 0.0850 0.024 Uiso 1 1 calc R . .
C14 C 0.47410(11) 0.4479(2) 0.14629(6) 0.0254(4) Uani 1 1 d . . .
H3 H 0.5173 0.5071 0.1488 0.030 Uiso 1 1 calc R . .
C15 C 0.46686(11) 0.3472(2) 0.17732(6) 0.0296(5) Uani 1 1 d . . .
H4 H 0.5041 0.3276 0.2041 0.036 Uiso 1 1 calc R . .
C16 C -0.17907(10) 0.3745(2) -0.19286(6) 0.0240(4) Uani 1 1 d . . .
H5 H -0.2106 0.4461 -0.2137 0.029 Uiso 1 1 calc R . .
H6 H -0.2047 0.3507 -0.1693 0.029 Uiso 1 1 calc R . .
C17 C -0.17219(12) 0.2326(2) -0.21858(7) 0.0298(5) Uani 1 1 d . . .
H7 H -0.1461 0.2546 -0.2417 0.045 Uiso 1 1 calc R . .
H8 H -0.2220 0.1940 -0.2327 0.045 Uiso 1 1 calc R . .
H9 H -0.1440 0.1583 -0.1979 0.045 Uiso 1 1 calc R . .
C18 C -0.07476(10) 0.2970(2) -0.09794(6) 0.0210(4) Uani 1 1 d . . .
H10 H -0.0286 0.2416 -0.0841 0.025 Uiso 1 1 calc R . .
H11 H -0.1117 0.2255 -0.1151 0.025 Uiso 1 1 calc R . .
C19 C -0.10492(11) 0.3662(2) -0.06133(6) 0.0264(4) Uani 1 1 d . . .
H12 H -0.0681 0.4354 -0.0438 0.040 Uiso 1 1 calc R . .
H13 H -0.1151 0.2880 -0.0417 0.040 Uiso 1 1 calc R . .
H14 H -0.1511 0.4198 -0.0749 0.040 Uiso 1 1 calc R . .
C20 C 0.10775(10) 0.1505(2) 0.01941(6) 0.0224(4) Uani 1 1 d . . .
H15 H 0.1215 0.0464 0.0280 0.027 Uiso 1 1 calc R . .
H16 H 0.0940 0.1558 -0.0137 0.027 Uiso 1 1 calc R . .
C21 C 0.04023(12) 0.1921(3) 0.03609(7) 0.0342(5) Uani 1 1 d . . .
H17 H 0.0527 0.1838 0.0688 0.051 Uiso 1 1 calc R . .
H18 H -0.0011 0.1248 0.0230 0.051 Uiso 1 1 calc R . .
H19 H 0.0255 0.2944 0.0273 0.051 Uiso 1 1 calc R . .
C22 C 0.22834(11) 0.1031(2) 0.11079(6) 0.0247(4) Uani 1 1 d . . .
H20 H 0.2797 0.0662 0.1231 0.030 Uiso 1 1 calc R . .
H21 H 0.1978 0.0193 0.0953 0.030 Uiso 1 1 calc R . .
C23 C 0.19697(13) 0.1554(3) 0.14940(7) 0.0366(5) Uani 1 1 d . . .
H22 H 0.2275 0.2371 0.1652 0.055 Uiso 1 1 calc R . .
H23 H 0.1977 0.0729 0.1702 0.055 Uiso 1 1 calc R . .
H24 H 0.1456 0.1897 0.1375 0.055 Uiso 1 1 calc R . .
S1 S 0.38271(3) 0.25964(6) 0.162363(15) 0.02772(13) Uani 1 1 d . . .
N1 N -0.00940(8) 0.60188(17) -0.15874(5) 0.0185(3) Uani 1 1 d . . .
H25 H 0.0203 0.6749 -0.1619 0.022 Uiso 1 1 calc R . .
N2 N 0.26265(8) 0.42261(16) 0.04448(4) 0.0161(3) Uani 1 1 d . . .
H26 H 0.2879 0.4999 0.0390 0.019 Uiso 1 1 calc R . .
O1 O 0.11186(7) 0.63718(14) -0.09534(4) 0.0200(3) Uani 1 1 d . . .
O2 O 0.20722(7) 0.56683(13) -0.02922(4) 0.0192(3) Uani 1 1 d . . .
B1 B 0.17572(11) 0.6889(2) -0.05972(6) 0.0188(4) Uani 1 1 d . . .
F1 F 0.15240(6) 0.80086(12) -0.03541(3) 0.0230(2) Uani 1 1 d . . .
F2 F 0.22877(6) 0.74230(12) -0.07949(3) 0.0240(2) Uani 1 1 d . . .
C25 C -0.1359(8) 0.5630(17) -0.2772(5) 0.0243(5) Uani 0.683(3) 1 d PU A 1
H27 H -0.1469 0.4611 -0.2837 0.029 Uiso 0.683(3) 1 calc PR A 1
S2 S -0.08862(10) 0.8278(3) -0.23621(5) 0.0288(3) Uani 0.683(3) 1 d P A 1
S3 S -0.1381(6) 0.5703(11) -0.2769(4) 0.0406(9) Uani 0.317(3) 1 d P A 2
C28 C -0.0830(13) 0.796(2) -0.2380(7) 0.070(10) Uani 0.317(3) 1 d PU A 2
H28 H -0.0543 0.8628 -0.2167 0.084 Uiso 0.317(3) 1 calc PR A 2
C24 C -0.09842(10) 0.6421(2) -0.23140(6) 0.0211(4) Uani 1 1 d U . .
C26 C -0.14942(11) 0.6980(2) -0.30780(6) 0.0287(4) Uani 1 1 d U . .
H29 H -0.1740 0.6890 -0.3387 0.034 Uiso 0.683(3) 1 calc PR A 1
H30 H -0.1725 0.6872 -0.3388 0.034 Uiso 0.317(3) 1 calc PR A 2
C27 C -0.12552(12) 0.8297(3) -0.28983(8) 0.0366(5) Uani 1 1 d . A .
H31 H -0.1298 0.9179 -0.3072 0.044 Uiso 0.683(3) 1 calc PR A 1
H32 H -0.1320 0.9235 -0.3044 0.044 Uiso 0.317(3) 1 calc PR A 2

loop_
_atom_site_aniso_label
_atom_site_aniso_U_11
_atom_site_aniso_U_22
_atom_site_aniso_U_33
_atom_site_aniso_U_23
_atom_site_aniso_U_13
_atom_site_aniso_U_12
C1 0.0149(9) 0.0248(10) 0.0156(8) -0.0032(7) 0.0004(6) -0.0010(7)
C2 0.0158(9) 0.0236(10) 0.0173(8) -0.0043(7) 0.0028(7) -0.0010(7)
C3 0.0164(9) 0.0199(9) 0.0177(8) -0.0039(7) 0.0045(7) -0.0005(7)
C4 0.0173(9) 0.0212(9) 0.0143(8) -0.0006(6) 0.0034(6) -0.0006(7)
C5 0.0183(9) 0.0176(9) 0.0153(8) -0.0034(6) 0.0036(7) -0.0024(7)
C6 0.0182(9) 0.0179(9) 0.0157(8) -0.0005(6) 0.0034(6) -0.0032(7)
C7 0.0174(9) 0.0159(9) 0.0161(8) -0.0020(6) 0.0050(6) -0.0008(7)
C8 0.0150(8) 0.0173(9) 0.0158(8) -0.0019(6) 0.0026(6) -0.0005(7)
C9 0.0199(9) 0.0149(9) 0.0183(8) -0.0010(6) 0.0061(7) 0.0007(7)
C10 0.0217(9) 0.0168(9) 0.0174(8) 0.0009(6) 0.0055(7) 0.0026(7)
C11 0.0211(9) 0.0164(9) 0.0137(7) -0.0002(6) 0.0040(6) 0.0032(7)
C12 0.0223(9) 0.0180(9) 0.0136(8) 0.0005(6) 0.0018(7) 0.0040(7)
C13 0.0216(9) 0.0193(9) 0.0168(8) -0.0008(7) 0.0007(7) 0.0025(7)
C14 0.0214(10) 0.0304(11) 0.0214(9) -0.0058(7) -0.0001(7) 0.0019(8)
C15 0.0272(11) 0.0389(12) 0.0181(9) -0.0014(8) -0.0028(8) 0.0084(9)
C16 0.0147(9) 0.0324(11) 0.0228(9) -0.0026(8) 0.0011(7) -0.0048(8)
C17 0.0251(10) 0.0346(12) 0.0271(10) -0.0068(8) 0.0019(8) -0.0100(9)
C18 0.0194(9) 0.0225(9) 0.0198(9) -0.0027(7) 0.0025(7) -0.0059(7)
C19 0.0237(10) 0.0322(11) 0.0259(10) -0.0027(8) 0.0111(8) -0.0050(8)
C20 0.0226(10) 0.0188(9) 0.0245(9) 0.0005(7) 0.0036(7) -0.0048(7)
C21 0.0258(11) 0.0421(13) 0.0357(11) -0.0032(9) 0.0095(9) -0.0093(9)
C22 0.0281(10) 0.0210(10) 0.0243(9) 0.0057(7) 0.0056(8) -0.0014(8)
C23 0.0413(13) 0.0461(14) 0.0250(10) 0.0122(9) 0.0136(9) 0.0015(11)
S1 0.0285(3) 0.0338(3) 0.0180(2) 0.00799(19) 0.00070(18) 0.0028(2)
N1 0.0153(7) 0.0226(8) 0.0160(7) 0.0006(6) 0.0010(6) -0.0039(6)
N2 0.0187(7) 0.0143(7) 0.0140(7) 0.0011(5) 0.0017(6) -0.0012(6)
O1 0.0189(6) 0.0211(7) 0.0166(6) 0.0026(5) -0.0020(5) -0.0072(5)
O2 0.0182(6) 0.0179(6) 0.0180(6) 0.0028(5) -0.0020(5) -0.0050(5)
B1 0.0179(10) 0.0203(10) 0.0150(9) 0.0015(7) -0.0018(7) -0.0043(8)
F1 0.0267(6) 0.0198(5) 0.0195(5) 0.0000(4) 0.0006(4) -0.0016(4)
F2 0.0219(6) 0.0271(6) 0.0204(5) 0.0043(4) 0.0004(4) -0.0079(5)
C25 0.0216(8) 0.0301(8) 0.0201(8) -0.0009(7) 0.0035(7) 0.0017(7)
S2 0.0350(6) 0.0298(6) 0.0163(5) 0.0020(4) -0.0029(4) -0.0120(5)
S3 0.0428(15) 0.0467(17) 0.0279(11) 0.0054(11) 0.0012(9) 0.0184(12)
C28 0.072(11) 0.083(14) 0.055(10) -0.018(7) 0.015(6) -0.006(7)
C24 0.0172(7) 0.0267(8) 0.0184(7) -0.0008(6) 0.0025(6) 0.0003(6)
C26 0.0238(8) 0.0412(9) 0.0192(7) -0.0020(7) 0.0021(6) 0.0049(7)
C27 0.0292(12) 0.0410(13) 0.0422(12) 0.0176(10) 0.0136(10) 0.0010(10)

loop_
_atom_type_symbol
_atom_type_description
_atom_type_scat_dispersion_real
_atom_type_scat_dispersion_imag
_atom_type_scat_source
C C 0.0033 0.0016 'International Tables Vol C Tables 4.2.6.8 and 6.1.1.4'
H H 0.0000 0.0000 'International Tables Vol C Tables 4.2.6.8 and 6.1.1.4'
B B 0.0013 0.0007 'International Tables Vol C Tables 4.2.6.8 and 6.1.1.4'
N N 0.0061 0.0033 'International Tables Vol C Tables 4.2.6.8 and 6.1.1.4'
O O 0.0106 0.0060 'International Tables Vol C Tables 4.2.6.8 and 6.1.1.4'
F F 0.0171 0.0103 'International Tables Vol C Tables 4.2.6.8 and 6.1.1.4'
S S 0.1246 0.1234 'International Tables Vol C Tables 4.2.6.8 and 6.1.1.4'

loop_
_geom_angle_atom_site_label_1
_geom_angle_atom_site_label_2
_geom_angle_atom_site_label_3
_geom_angle
N1 C1 C2 108.19(15)
N1 C1 C24 121.31(17)
C2 C1 C24 130.46(16)
C1 C2 C3 107.43(15)
C1 C2 C16 126.24(16)
C3 C2 C16 126.32(17)
C4 C3 C2 107.05(16)
C4 C3 C18 128.07(15)
C2 C3 C18 124.72(16)
N1 C4 C3 107.51(14)
N1 C4 C5 117.77(16)
C3 C4 C5 134.66(16)
O1 C5 C6 120.34(15)
O1 C5 C4 113.33(15)
C6 C5 C4 126.28(16)
C5 C6 C7 119.72(17)
C5 C6 H1 120.1
C7 C6 H1 120.1
O2 C7 C6 120.53(15)
O2 C7 C8 113.60(15)
C6 C7 C8 125.87(16)
N2 C8 C9 107.51(15)
N2 C8 C7 117.58(15)
C9 C8 C7 134.83(16)
C8 C9 C10 107.15(15)
C8 C9 C20 127.78(16)
C10 C9 C20 125.03(16)
C11 C10 C9 107.46(15)
C11 C10 C22 126.57(16)
C9 C10 C22 125.96(16)
N2 C11 C10 107.73(15)
N2 C11 C12 119.69(16)
C10 C11 C12 132.45(16)
C13 C12 C11 127.71(16)
C13 C12 S1 109.97(13)
C11 C12 S1 122.28(14)
C12 C13 C14 113.13(17)
C12 C13 H2 123.4
C14 C13 H2 123.4
C15 C14 C13 112.75(18)
C15 C14 H3 123.6
C13 C14 H3 123.6
C14 C15 S1 111.66(14)
C14 C15 H4 124.2
S1 C15 H4 124.2
C2 C16 C17 113.85(16)
C2 C16 H5 108.8
C17 C16 H5 108.8
C2 C16 H6 108.8
C17 C16 H6 108.8
H5 C16 H6 107.7
C16 C17 H7 109.5
C16 C17 H8 109.5
H7 C17 H8 109.5
C16 C17 H9 109.5
H7 C17 H9 109.5
H8 C17 H9 109.5
C3 C18 C19 112.04(16)
C3 C18 H10 109.2
C19 C18 H10 109.2
C3 C18 H11 109.2
C19 C18 H11 109.2
H10 C18 H11 107.9
C18 C19 H12 109.5
C18 C19 H13 109.5
H12 C19 H13 109.5
C18 C19 H14 109.5
H12 C19 H14 109.5
H13 C19 H14 109.5
C9 C20 C21 113.92(16)
C9 C20 H15 108.8
C21 C20 H15 108.8
C9 C20 H16 108.8
C21 C20 H16 108.8
H15 C20 H16 107.7
C20 C21 H17 109.5
C20 C21 H18 109.5
H17 C21 H18 109.5
C20 C21 H19 109.5
H17 C21 H19 109.5
H18 C21 H19 109.5
C10 C22 C23 112.72(17)
C10 C22 H20 109.0
C23 C22 H20 109.0
C10 C22 H21 109.0
C23 C22 H21 109.0
H20 C22 H21 107.8
C22 C23 H22 109.5
C22 C23 H23 109.5
H22 C23 H23 109.5
C22 C23 H24 109.5
H22 C23 H24 109.5
H23 C23 H24 109.5
C15 S1 C12 92.48(10)
C1 N1 C4 109.77(15)
C1 N1 H25 125.1
C4 N1 H25 125.1
C11 N2 C8 110.14(15)
C11 N2 H26 124.9
C8 N2 H26 124.9
C5 O1 B1 120.11(14)
C7 O2 B1 119.92(14)
F2 B1 F1 110.18(15)
F2 B1 O2 109.56(15)
F1 B1 O2 108.91(14)
F2 B1 O1 108.09(14)
F1 B1 O1 109.32(15)
O2 B1 O1 110.78(15)
C26 C25 C24 99.3(9)
C26 C25 H27 130.4
C24 C25 H27 130.4
C27 S2 C24 94.21(15)
C26 S3 C24 102.5(6)
C24 C28 C27 104.9(14)
C24 C28 H28 127.6
C27 C28 H28 127.6
C28 C24 C1 124.6(9)
C28 C24 S3 109.8(10)
C1 C24 S3 125.2(4)
C28 C24 C25 111.5(10)
C1 C24 C25 123.3(6)
S3 C24 C25 2.7(9)
C28 C24 S2 6.9(10)
C1 C24 S2 123.08(14)
S3 C24 S2 111.7(4)
C25 C24 S2 113.6(6)
C27 C26 S3 116.5(4)
C27 C26 C25 117.8(6)
S3 C26 C25 2.4(10)
C27 C26 H29 121.1
S3 C26 H29 122.4
C25 C26 H29 121.1
C27 C26 H30 121.7
S3 C26 H30 121.7
C25 C26 H30 120.4
H29 C26 H30 2.0
C26 C27 S2 115.03(18)
C26 C27 C28 105.6(8)
S2 C27 C28 11.2(8)
C26 C27 H31 122.5
S2 C27 H31 122.5
C28 C27 H31 131.5
C26 C27 H32 127.2
S2 C27 H32 117.5
C28 C27 H32 127.2
H31 C27 H32 7.0

loop_
_geom_bond_atom_site_label_1
_geom_bond_atom_site_label_2
_geom_bond_distance
C1 N1 1.358(2)
C1 C2 1.395(3)
C1 C24 1.453(2)
C2 C3 1.412(2)
C2 C16 1.497(2)
C3 C4 1.400(2)
C3 C18 1.498(3)
C4 N1 1.381(2)
C4 C5 1.428(2)
C5 O1 1.328(2)
C5 C6 1.384(2)
C6 C7 1.394(2)
C6 H1 0.9500
C7 O2 1.319(2)
C7 C8 1.425(2)
C8 N2 1.373(2)
C8 C9 1.400(2)
C9 C10 1.403(2)
C9 C20 1.509(2)
C10 C11 1.402(3)
C10 C22 1.501(2)
C11 N2 1.355(2)
C11 C12 1.456(2)
C12 C13 1.371(3)
C12 S1 1.7271(18)
C13 C14 1.418(2)
C13 H2 0.9500
C14 C15 1.352(3)
C14 H3 0.9500
C15 S1 1.706(2)
C15 H4 0.9500
C16 C17 1.528(3)
C16 H5 0.9900
C16 H6 0.9900
C17 H7 0.9800
C17 H8 0.9800
C17 H9 0.9800
C18 C19 1.519(3)
C18 H10 0.9900
C18 H11 0.9900
C19 H12 0.9800
C19 H13 0.9800
C19 H14 0.9800
C20 C21 1.520(3)
C20 H15 0.9900
C20 H16 0.9900
C21 H17 0.9800
C21 H18 0.9800
C21 H19 0.9800
C22 C23 1.531(3)
C22 H20 0.9900
C22 H21 0.9900
C23 H22 0.9800
C23 H23 0.9800
C23 H24 0.9800
N1 H25 0.8800
N2 H26 0.8800
O1 B1 1.472(2)
O2 B1 1.469(2)
B1 F2 1.373(2)
B1 F1 1.392(2)
C25 C26 1.523(15)
C25 C24 1.578(16)
C25 H27 0.9500
S2 C27 1.623(3)
S2 C24 1.694(3)
S3 C26 1.476(10)
S3 C24 1.552(11)
C28 C24 1.44(2)
C28 C27 1.62(2)
C28 H28 0.9500
C26 C27 1.337(3)
C26 H29 0.9500
C26 H30 0.9500
C27 H31 0.9500
C27 H32 0.9500

loop_
_geom_torsion_atom_site_label_1
_geom_torsion_atom_site_label_2
_geom_torsion_atom_site_label_3
_geom_torsion_atom_site_label_4
_geom_torsion
N1 C1 C2 C3 -1.9(2)
C24 C1 C2 C3 -179.75(19)
N1 C1 C2 C16 176.66(17)
C24 C1 C2 C16 -1.2(3)
C1 C2 C3 C4 1.0(2)
C16 C2 C3 C4 -177.56(17)
C1 C2 C3 C18 176.74(17)
C16 C2 C3 C18 -1.8(3)
C2 C3 C4 N1 0.2(2)
C18 C3 C4 N1 -175.29(17)
C2 C3 C4 C5 -177.0(2)
C18 C3 C4 C5 7.5(3)
N1 C4 C5 O1 1.3(2)
C3 C4 C5 O1 178.30(19)
N1 C4 C5 C6 -176.13(17)
C3 C4 C5 C6 0.9(3)
O1 C5 C6 C7 -5.5(3)
C4 C5 C6 C7 171.82(17)
C5 C6 C7 O2 4.2(3)
C5 C6 C7 C8 -176.28(17)
O2 C7 C8 N2 8.6(2)
C6 C7 C8 N2 -170.92(17)
O2 C7 C8 C9 -175.17(18)
C6 C7 C8 C9 5.3(3)
N2 C8 C9 C10 1.1(2)
C7 C8 C9 C10 -175.34(19)
N2 C8 C9 C20 -176.68(17)
C7 C8 C9 C20 6.9(3)
C8 C9 C10 C11 -1.0(2)
C20 C9 C10 C11 176.87(17)
C8 C9 C10 C22 177.93(17)
C20 C9 C10 C22 -4.2(3)
C9 C10 C11 N2 0.5(2)
C22 C10 C11 N2 -178.41(17)
C9 C10 C11 C12 -175.15(18)
C22 C10 C11 C12 5.9(3)
N2 C11 C12 C13 -7.4(3)
C10 C11 C12 C13 167.89(19)
N2 C11 C12 S1 175.13(13)
C10 C11 C12 S1 -9.6(3)
C11 C12 C13 C14 -177.44(17)
S1 C12 C13 C14 0.3(2)
C12 C13 C14 C15 -0.4(2)
C13 C14 C15 S1 0.3(2)
C1 C2 C16 C17 96.5(2)
C3 C2 C16 C17 -85.2(2)
C4 C3 C18 C19 75.7(2)
C2 C3 C18 C19 -99.1(2)
C8 C9 C20 C21 -94.2(2)
C10 C9 C20 C21 88.3(2)
C11 C10 C22 C23 82.5(2)
C9 C10 C22 C23 -96.2(2)
C14 C15 S1 C12 -0.09(17)
C13 C12 S1 C15 -0.13(15)
C11 C12 S1 C15 177.76(16)
C2 C1 N1 C4 2.1(2)
C24 C1 N1 C4 -179.82(16)
C3 C4 N1 C1 -1.5(2)
C5 C4 N1 C1 176.29(16)
C10 C11 N2 C8 0.2(2)
C12 C11 N2 C8 176.51(15)
C9 C8 N2 C11 -0.8(2)
C7 C8 N2 C11 176.35(15)
C6 C5 O1 B1 -13.7(3)
C4 C5 O1 B1 168.73(16)
C6 C7 O2 B1 16.2(2)
C8 C7 O2 B1 -163.39(15)
C7 O2 B1 F2 -151.45(15)
C7 O2 B1 F1 87.98(18)
C7 O2 B1 O1 -32.3(2)
C5 O1 B1 F2 151.08(15)
C5 O1 B1 F1 -88.99(19)
C5 O1 B1 O2 31.0(2)
C27 C28 C24 C1 -178.2(5)
C27 C28 C24 S3 7.9(15)
C27 C28 C24 C25 10.2(16)
C27 C28 C24 S2 -99(8)
N1 C1 C24 C28 -29.0(12)
C2 C1 C24 C28 148.6(12)
N1 C1 C24 S3 143.9(5)
C2 C1 C24 S3 -38.5(6)
N1 C1 C24 C25 141.6(7)
C2 C1 C24 C25 -40.8(7)
N1 C1 C24 S2 -37.0(3)
C2 C1 C24 S2 140.5(2)
C26 S3 C24 C28 -5.0(12)
C26 S3 C24 C1 -178.9(3)
C26 S3 C24 C25 -134(21)
C26 S3 C24 S2 2.0(7)
C26 C25 C24 C28 -8.2(14)
C26 C25 C24 C1 -180.0(4)
C26 C25 C24 S3 44(20)
C26 C25 C24 S2 -1.2(9)
C27 S2 C24 C28 73(8)
C27 S2 C24 C1 178.58(17)
C27 S2 C24 S3 -2.3(5)
C27 S2 C24 C25 -0.2(6)
C24 S3 C26 C27 -0.8(7)
C24 S3 C26 C25 123(24)
C24 C25 C26 C27 2.6(10)
C24 C25 C26 S3 -55(23)
S3 C26 C27 S2 -0.9(5)
C25 C26 C27 S2 -3.1(7)
S3 C26 C27 C28 5.5(10)
C25 C26 C27 C28 3.2(11)
C24 S2 C27 C26 1.9(2)
C24 S2 C27 C28 -32(5)
C24 C28 C27 C26 -8.2(15)
C24 C28 C27 S2 141(6)
